data_7006345
loop_
_publ_author_name
'Ismayilov, Rayyat H.'
'Wang, Wen-Zhen'
'Lee, Gene-Hsiang'
'Peng, Shie-Ming'

_publ_section_title
;
 One-, two- and three-dimensional Cu(II) complexes built via new
 oligopyrazinediamine ligands: from antiferromagnetic to ferromagnetic
 coupling.
;
_journal_issue 3
_journal_name_full 'Dalton transactions (Cambridge, England : 2003)'
_journal_page_first 478
_journal_page_last 491
_journal_paper_doi 10.1039/b507485a
_journal_year 2006
_chemical_formula_sum 'C14 H16 Cl2 Cu N6 O10'
_chemical_formula_weight 562.77
_chemical_name_systematic
;
?
;
_space_group_IT_number 61
_symmetry_cell_setting orthorhombic
_symmetry_space_group_name_Hall '-P 2ac 2ab'
_symmetry_space_group_name_H-M 'P b c a'
_atom_sites_solution_hydrogens geom
_atom_sites_solution_primary direct
_atom_sites_solution_secondary difmap
_audit_creation_method SHELXL-97
_cell_angle_alpha 90.00
_cell_angle_beta 90.00
_cell_angle_gamma 90.00
_cell_formula_units_Z 8
_cell_length_a 10.6949(4)
_cell_length_b 18.1913(7)
_cell_length_c 21.1585(8)
_cell_measurement_reflns_used 5218
_cell_measurement_temperature 150(2)
_cell_measurement_theta_max 24.57
_cell_measurement_theta_min 2.41
_cell_volume 4116.5(3)
_computing_cell_refinement 'Bruker SAINT'
_computing_data_collection 'Bruker SMART'
_computing_data_reduction 'Bruker SAINT'
_computing_molecular_graphics 'Bruker SHELXTL'
_computing_publication_material 'Bruker SHELXTL'
_computing_structure_refinement 'SHELXL-97 (Sheldrick, 1997)'
_computing_structure_solution 'SHELXS-97 (Sheldrick, 1990)'
_diffrn_ambient_temperature 150(2)
_diffrn_measured_fraction_theta_full 1.000
_diffrn_measured_fraction_theta_max 1.000
_diffrn_measurement_device_type 'BRUKER SMART ApexCCD area detector'
_diffrn_measurement_method 'omega scans'
_diffrn_radiation_monochromator graphite
_diffrn_radiation_source 'fine-focus sealed tube'
_diffrn_radiation_type MoK\a
_diffrn_radiation_wavelength 0.71073
_diffrn_reflns_av_R_equivalents 0.0544
_diffrn_reflns_av_sigmaI/netI 0.0313
_diffrn_reflns_limit_h_max 13
_diffrn_reflns_limit_h_min -13
_diffrn_reflns_limit_k_max 23
_diffrn_reflns_limit_k_min -23
_diffrn_reflns_limit_l_max 27
_diffrn_reflns_limit_l_min -27
_diffrn_reflns_number 38912
_diffrn_reflns_theta_full 27.49
_diffrn_reflns_theta_max 27.49
_diffrn_reflns_theta_min 1.92
_exptl_absorpt_coefficient_mu 1.389
_exptl_absorpt_correction_T_max 0.8187
_exptl_absorpt_correction_T_min 0.6806
_exptl_absorpt_correction_type multi-scan
_exptl_crystal_colour dark-green
_exptl_crystal_density_diffrn 1.816
_exptl_crystal_density_meas 0
_exptl_crystal_density_method 'not measured'
_exptl_crystal_description plate
_exptl_crystal_F_000 2280
_exptl_crystal_size_max 0.30
_exptl_crystal_size_mid 0.25
_exptl_crystal_size_min 0.15
_refine_diff_density_max 0.485
_refine_diff_density_min -0.573
_refine_diff_density_rms 0.077
_refine_ls_extinction_method none
_refine_ls_goodness_of_fit_ref 1.054
_refine_ls_hydrogen_treatment constr
_refine_ls_matrix_type full
_refine_ls_number_parameters 306
_refine_ls_number_reflns 4722
_refine_ls_number_restraints 0
_refine_ls_restrained_S_all 1.054
_refine_ls_R_factor_all 0.0459
_refine_ls_R_factor_gt 0.0364
_refine_ls_shift/su_max 0.001
_refine_ls_shift/su_mean 0.000
_refine_ls_structure_factor_coef Fsqd
_refine_ls_weighting_details 'calc w=1/[\s^2^(Fo^2^)+(0.0408P)^2^+4.0766P] where P=(Fo^2^+2Fc^2^)/3'
_refine_ls_weighting_scheme calc
_refine_ls_wR_factor_gt 0.0851
_refine_ls_wR_factor_ref 0.0898
_reflns_number_gt 4006
_reflns_number_total 4722
_reflns_threshold_expression >2sigma(I)
_cod_data_source_file b507485a.txt
_cod_data_source_block ic10401
_cod_depositor_comments
;
The following automatic conversions were performed:
'_symmetry_cell_setting' value 'Orthorhombic' changed to 'orthorhombic'
according to '/home/saulius/struct/CIF-dictionaries/cif_core.dic'
dictionary named 'cif_core.dic' version 2.4.1 from 2010-06-29.

Automatic conversion script
Id: cif_fix_enum 1527 2010-12-29 10:47:43Z saulius 
;
_cod_original_sg_symbol_H-M Pbca
_cod_database_code 7006345

loop_
_symmetry_equiv_pos_as_xyz
'x, y, z'
'-x+1/2, -y, z+1/2'
'-x, y+1/2, -z+1/2'
'x+1/2, -y+1/2, -z'
'-x, -y, -z'
'x-1/2, y, -z-1/2'
'x, -y-1/2, z-1/2'
'-x-1/2, y-1/2, z'

loop_
_atom_site_label
_atom_site_type_symbol
_atom_site_fract_x
_atom_site_fract_y
_atom_site_fract_z
_atom_site_U_iso_or_equiv
_atom_site_adp_type
_atom_site_occupancy
_atom_site_symmetry_multiplicity
_atom_site_calc_flag
_atom_site_refinement_flags
_atom_site_disorder_assembly
_atom_site_disorder_group
Cu Cu 0.02664(3) 0.046677(15) 0.142053(13) 0.01419(9) Uani 1 1 d . . .
O1 O 0.02124(17) 0.15437(10) 0.16121(9) 0.0252(4) Uani 1 1 d . . .
H1A H 0.0621 0.1742 0.1840 0.038 Uiso 1 1 d . . .
H1B H -0.0308 0.1727 0.1516 0.038 Uiso 1 1 d . . .
N1 N 0.13681(18) 0.06447(11) 0.06773(9) 0.0178(4) Uani 1 1 d . . .
N2 N 0.21753(19) -0.05513(11) 0.07721(10) 0.0208(4) Uani 1 1 d . . .
H2B H 0.2889 -0.0788 0.0814 0.025 Uiso 1 1 calc R . .
N3 N 0.01345(18) -0.05932(10) 0.11976(9) 0.0149(4) Uani 1 1 d . . .
N4 N -0.19210(18) -0.06654(11) 0.16106(9) 0.0166(4) Uani 1 1 d . . .
H4B H -0.2660 -0.0804 0.1473 0.020 Uiso 1 1 calc R . .
N5 N -0.09170(17) 0.03010(10) 0.21419(9) 0.0149(4) Uani 1 1 d . . .
N6 N -0.29575(18) 0.03806(11) 0.29538(9) 0.0177(4) Uani 1 1 d . . .
C1 C 0.1475(3) 0.13286(14) 0.04255(12) 0.0247(5) Uani 1 1 d . . .
H1C H 0.0812 0.1668 0.0488 0.030 Uiso 1 1 calc R . .
C2 C 0.2498(3) 0.15510(16) 0.00845(12) 0.0302(6) Uani 1 1 d . . .
H2A H 0.2546 0.2034 -0.0084 0.036 Uiso 1 1 calc R . .
C3 C 0.3462(3) 0.10507(17) -0.00089(13) 0.0332(7) Uani 1 1 d . . .
H3A H 0.4198 0.1196 -0.0227 0.040 Uiso 1 1 calc R . .
C4 C 0.3348(3) 0.03495(16) 0.02142(13) 0.0314(6) Uani 1 1 d . . .
H4A H 0.3989 -0.0002 0.0142 0.038 Uiso 1 1 calc R . .
C5 C 0.2271(2) 0.01571(13) 0.05516(11) 0.0196(5) Uani 1 1 d . . .
C6 C 0.1121(2) -0.09470(13) 0.09382(11) 0.0179(5) Uani 1 1 d . . .
C7 C 0.1134(2) -0.17023(14) 0.08366(12) 0.0250(5) Uani 1 1 d . . .
H7A H 0.1857 -0.1937 0.0672 0.030 Uiso 1 1 calc R . .
C8 C 0.0080(2) -0.21021(14) 0.09802(13) 0.0257(6) Uani 1 1 d . . .
H8A H 0.0062 -0.2618 0.0908 0.031 Uiso 1 1 calc R . .
C9 C -0.0952(2) -0.17508(14) 0.12288(11) 0.0218(5) Uani 1 1 d . . .
H9A H -0.1694 -0.2017 0.1322 0.026 Uiso 1 1 calc R . .
C10 C -0.0886(2) -0.10020(13) 0.13400(10) 0.0161(5) Uani 1 1 d . . .
C11 C -0.1899(2) -0.01395(12) 0.20704(10) 0.0150(4) Uani 1 1 d . . .
C12 C -0.2943(2) -0.00764(13) 0.24748(11) 0.0173(5) Uani 1 1 d . . .
H12A H -0.3656 -0.0374 0.2398 0.021 Uiso 1 1 calc R . .
C13 C -0.1906(2) 0.07872(13) 0.30572(11) 0.0200(5) Uani 1 1 d . . .
H13A H -0.1863 0.1101 0.3415 0.024 Uiso 1 1 calc R . .
C14 C -0.0920(2) 0.07488(13) 0.26541(11) 0.0186(5) Uani 1 1 d . . .
H14A H -0.0207 0.1046 0.2734 0.022 Uiso 1 1 calc R . .
Cl1 Cl -0.25984(6) 0.13242(4) 0.08698(3) 0.02831(16) Uani 1 1 d . . .
O2 O -0.17050(17) 0.07543(10) 0.07554(9) 0.0272(4) Uani 1 1 d . A .
O3 O -0.33631(19) 0.14522(12) 0.03381(9) 0.0391(5) Uani 1 1 d . A .
O4 O -0.1818(3) 0.20210(14) 0.08950(16) 0.0356(7) Uani 0.67 1 d P A 1
O5 O -0.3198(3) 0.1271(2) 0.14460(14) 0.0440(9) Uani 0.67 1 d P A 1
O4' O -0.2269(7) 0.1848(4) 0.1290(3) 0.0416(15) Uiso 0.33 1 d P A 2
O5' O -0.3638(7) 0.0866(4) 0.1239(4) 0.0465(17) Uiso 0.33 1 d P A 2
Cl2 Cl 0.02520(6) 0.36342(3) 0.15898(3) 0.02254(14) Uani 1 1 d . . .
O6 O 0.0022(2) 0.43759(12) 0.13880(11) 0.0406(5) Uani 1 1 d . . .
O7 O 0.1072(2) 0.36497(11) 0.21236(10) 0.0441(6) Uani 1 1 d . . .
O8 O -0.09205(19) 0.33030(12) 0.17617(11) 0.0405(5) Uani 1 1 d . . .
O9 O 0.08061(19) 0.32269(12) 0.10856(10) 0.0384(5) Uani 1 1 d . . .
O10 O 0.1775(3) 0.21801(13) 0.24037(13) 0.0760(10) Uani 1 1 d . . .
H10A H 0.1567 0.2658 0.2388 0.114 Uiso 1 1 d . . .
H10B H 0.1870 0.2013 0.2809 0.114 Uiso 1 1 d . . .

loop_
_atom_site_aniso_label
_atom_site_aniso_U_11
_atom_site_aniso_U_22
_atom_site_aniso_U_33
_atom_site_aniso_U_23
_atom_site_aniso_U_13
_atom_site_aniso_U_12
Cu 0.01279(15) 0.01477(14) 0.01500(14) 0.00033(10) 0.00182(10) -0.00045(11)
O1 0.0241(9) 0.0170(8) 0.0343(10) -0.0005(7) -0.0031(8) 0.0006(7)
N1 0.0178(10) 0.0220(10) 0.0135(9) 0.0019(8) 0.0002(8) -0.0022(8)
N2 0.0127(9) 0.0218(10) 0.0279(11) -0.0015(8) 0.0033(8) 0.0020(8)
N3 0.0141(9) 0.0155(9) 0.0150(9) -0.0009(7) 0.0000(7) -0.0007(7)
N4 0.0092(9) 0.0208(10) 0.0199(10) -0.0028(8) -0.0005(7) -0.0028(8)
N5 0.0114(9) 0.0176(9) 0.0158(9) -0.0004(7) 0.0002(7) -0.0001(7)
N6 0.0155(10) 0.0199(10) 0.0178(9) -0.0006(8) 0.0012(8) 0.0008(8)
C1 0.0284(14) 0.0246(13) 0.0212(12) 0.0049(10) -0.0028(10) -0.0029(10)
C2 0.0381(16) 0.0319(14) 0.0205(12) 0.0032(11) 0.0014(11) -0.0148(12)
C3 0.0291(15) 0.0444(17) 0.0261(14) -0.0021(12) 0.0117(11) -0.0166(13)
C4 0.0235(14) 0.0378(16) 0.0328(15) -0.0070(12) 0.0114(12) -0.0049(12)
C5 0.0184(12) 0.0261(12) 0.0143(11) -0.0031(9) 0.0002(9) -0.0042(10)
C6 0.0142(11) 0.0206(11) 0.0190(11) -0.0012(9) 0.0007(9) 0.0011(9)
C7 0.0210(13) 0.0219(12) 0.0320(14) -0.0073(10) 0.0043(11) 0.0027(10)
C8 0.0262(14) 0.0182(12) 0.0328(14) -0.0045(10) 0.0021(11) -0.0017(10)
C9 0.0216(13) 0.0199(12) 0.0240(12) -0.0019(10) 0.0012(10) -0.0045(10)
C10 0.0152(11) 0.0186(11) 0.0145(10) 0.0007(8) -0.0013(9) -0.0005(9)
C11 0.0144(11) 0.0148(10) 0.0158(10) 0.0030(8) -0.0013(9) 0.0006(8)
C12 0.0130(11) 0.0212(11) 0.0178(11) 0.0011(9) -0.0013(9) -0.0013(9)
C13 0.0183(12) 0.0231(12) 0.0186(11) -0.0024(9) 0.0000(9) -0.0007(10)
C14 0.0159(11) 0.0213(12) 0.0187(11) -0.0012(9) -0.0002(9) -0.0027(9)
Cl1 0.0324(4) 0.0303(3) 0.0222(3) -0.0033(2) -0.0053(3) 0.0156(3)
O2 0.0283(10) 0.0232(9) 0.0301(10) -0.0057(8) -0.0065(8) 0.0105(8)
O3 0.0328(11) 0.0563(14) 0.0281(10) -0.0026(9) -0.0068(9) 0.0221(10)
O4 0.0389(18) 0.0149(13) 0.053(2) 0.0015(13) -0.0188(16) 0.0026(12)
O5 0.050(2) 0.058(2) 0.0235(15) 0.0033(15) 0.0132(15) 0.0188(18)
Cl2 0.0184(3) 0.0241(3) 0.0251(3) -0.0035(2) -0.0011(2) 0.0005(2)
O6 0.0446(13) 0.0281(11) 0.0492(14) 0.0061(9) 0.0005(10) 0.0065(9)
O7 0.0539(14) 0.0368(12) 0.0415(12) -0.0061(9) -0.0252(11) -0.0014(10)
O8 0.0235(11) 0.0362(11) 0.0620(14) 0.0011(10) 0.0092(10) -0.0031(9)
O9 0.0334(11) 0.0437(12) 0.0381(11) -0.0158(10) 0.0058(9) 0.0037(10)
O10 0.125(3) 0.0323(12) 0.0701(18) -0.0154(12) -0.0629(19) 0.0181(15)

loop_
_atom_type_symbol
_atom_type_description
_atom_type_scat_dispersion_real
_atom_type_scat_dispersion_imag
_atom_type_scat_source
C C 0.0033 0.0016 'International Tables Vol C Tables 4.2.6.8 and 6.1.1.4'
H H 0.0000 0.0000 'International Tables Vol C Tables 4.2.6.8 and 6.1.1.4'
N N 0.0061 0.0033 'International Tables Vol C Tables 4.2.6.8 and 6.1.1.4'
O O 0.0106 0.0060 'International Tables Vol C Tables 4.2.6.8 and 6.1.1.4'
Cl Cl 0.1484 0.1585 'International Tables Vol C Tables 4.2.6.8 and 6.1.1.4'
Cu Cu 0.3201 1.2651 'International Tables Vol C Tables 4.2.6.8 and 6.1.1.4'

loop_
_geom_angle_atom_site_label_1
_geom_angle_atom_site_label_2
_geom_angle_atom_site_label_3
_geom_angle
_geom_angle_site_symmetry_1
_geom_angle_site_symmetry_3
_geom_angle_publ_flag
N3 Cu N1 90.70(8) . . ?
N3 Cu O1 173.92(8) . . ?
N1 Cu O1 91.02(8) . . ?
N3 Cu N5 89.42(8) . . ?
N1 Cu N5 177.12(8) . . ?
O1 Cu N5 88.56(8) . . ?
N3 Cu N6 97.34(7) . 6_656 ?
N1 Cu N6 88.69(7) . 6_656 ?
O1 Cu N6 88.52(7) . 6_656 ?
N5 Cu N6 94.15(7) . 6_656 ?
N3 Cu O2 90.53(7) . . ?
N1 Cu O2 91.13(7) . . ?
O1 Cu O2 83.61(6) . . ?
N5 Cu O2 85.99(7) . . ?
N6 Cu O2 172.13(6) 6_656 . ?
C5 N1 C1 117.9(2) . . ?
C5 N1 Cu 118.43(16) . . ?
C1 N1 Cu 120.58(17) . . ?
C5 N2 C6 129.4(2) . . ?
C6 N3 C10 117.2(2) . . ?
C6 N3 Cu 120.15(16) . . ?
C10 N3 Cu 122.44(16) . . ?
C11 N4 C10 126.09(19) . . ?
C11 N5 C14 116.82(19) . . ?
C11 N5 Cu 120.16(15) . . ?
C14 N5 Cu 121.30(15) . . ?
C12 N6 C13 117.3(2) . . ?
C12 N6 Cu 119.58(15) . 6_556 ?
C13 N6 Cu 123.15(15) . 6_556 ?
N1 C1 C2 123.0(3) . . ?
C1 C2 C3 118.3(3) . . ?
C4 C3 C2 119.7(2) . . ?
C3 C4 C5 118.9(3) . . ?
N1 C5 N2 120.0(2) . . ?
N1 C5 C4 122.0(2) . . ?
N2 C5 C4 118.0(2) . . ?
N3 C6 N2 119.4(2) . . ?
N3 C6 C7 122.8(2) . . ?
N2 C6 C7 117.8(2) . . ?
C8 C7 C6 118.7(2) . . ?
C7 C8 C9 119.7(2) . . ?
C8 C9 C10 118.7(2) . . ?
N3 C10 C9 123.0(2) . . ?
N3 C10 N4 119.5(2) . . ?
C9 C10 N4 117.6(2) . . ?
N5 C11 N4 121.2(2) . . ?
N5 C11 C12 120.4(2) . . ?
N4 C11 C12 118.4(2) . . ?
N6 C12 C11 122.0(2) . . ?
C14 C13 N6 120.8(2) . . ?
N5 C14 C13 122.3(2) . . ?
O4' Cl1 O5 65.7(3) . . ?
O4' Cl1 O3 124.1(3) . . ?
O5 Cl1 O3 116.52(18) . . ?
O4' Cl1 O2 116.7(3) . . ?
O5 Cl1 O2 114.13(16) . . ?
O3 Cl1 O2 111.84(11) . . ?
O4' Cl1 O4 40.9(3) . . ?
O5 Cl1 O4 106.4(2) . . ?
O3 Cl1 O4 102.06(15) . . ?
O2 Cl1 O4 104.11(15) . . ?
O4' Cl1 O5' 103.1(4) . . ?
O5 Cl1 O5' 37.5(3) . . ?
O3 Cl1 O5' 94.2(3) . . ?
O2 Cl1 O5' 99.8(3) . . ?
O4 Cl1 O5' 143.3(3) . . ?
Cl1 O2 Cu 126.76(10) . . ?
O9 Cl2 O7 110.23(13) . . ?
O9 Cl2 O6 109.66(14) . . ?
O7 Cl2 O6 108.74(13) . . ?
O9 Cl2 O8 109.48(13) . . ?
O7 Cl2 O8 110.08(14) . . ?
O6 Cl2 O8 108.63(13) . . ?

loop_
_geom_bond_atom_site_label_1
_geom_bond_atom_site_label_2
_geom_bond_distance
_geom_bond_site_symmetry_2
_geom_bond_publ_flag
Cu N3 1.9901(19) . ?
Cu N1 1.9915(19) . ?
Cu O1 2.0014(18) . ?
Cu N5 2.0057(19) . ?
Cu N6 2.3205(19) 6_656 ?
Cu O2 2.5884(18) . ?
N1 C5 1.338(3) . ?
N1 C1 1.358(3) . ?
N2 C5 1.374(3) . ?
N2 C6 1.384(3) . ?
N3 C6 1.352(3) . ?
N3 C10 1.354(3) . ?
N4 C11 1.365(3) . ?
N4 C10 1.389(3) . ?
N5 C11 1.330(3) . ?
N5 C14 1.356(3) . ?
N6 C12 1.311(3) . ?
N6 C13 1.363(3) . ?
N6 Cu 2.3205(19) 6_556 ?
C1 C2 1.371(4) . ?
C2 C3 1.390(4) . ?
C3 C4 1.366(4) . ?
C4 C5 1.400(3) . ?
C6 C7 1.391(3) . ?
C7 C8 1.376(4) . ?
C8 C9 1.379(4) . ?
C9 C10 1.384(3) . ?
C11 C12 1.411(3) . ?
C13 C14 1.358(3) . ?
Cl1 O4' 1.350(7) . ?
Cl1 O5 1.381(3) . ?
Cl1 O3 1.4101(19) . ?
Cl1 O2 1.4306(18) . ?
Cl1 O4 1.518(3) . ?
Cl1 O5' 1.594(8) . ?
Cl2 O9 1.428(2) . ?
Cl2 O7 1.430(2) . ?
Cl2 O6 1.436(2) . ?
Cl2 O8 1.438(2) . ?
